data_7104721
loop_
_publ_author_name
'Abram, Peter D'
'Ellis, David'
'Rosair, Georgina M'
'Welch, Alan J'

_publ_section_title
;
 Exopolyhedral ligand flipping on isomerisation of novel
 supraicosahedral stannacarboranes.
;
_journal_issue 36
_journal_name_full 'Chemical communications (Cambridge, England)'
_journal_page_first 5403
_journal_page_last 5405
_journal_paper_doi 10.1039/b911350a
_journal_volume 34
_journal_year 2009
_chemical_formula_sum 'C14 H24 B10 N2 Sn'
_chemical_formula_weight 447.14
_chemical_name_systematic
;
?
;
_space_group_IT_number 2
_symmetry_cell_setting triclinic
_symmetry_space_group_name_Hall '-P 1'
_symmetry_space_group_name_H-M 'P -1'
_atom_sites_solution_hydrogens geom
_atom_sites_solution_primary direct
_atom_sites_solution_secondary difmap
_audit_creation_method SHELXL-97
_audit_update_record
;
2009-05-12 # Formatted by publCIF
;
_cell_angle_alpha 72.463(7)
_cell_angle_beta 78.448(7)
_cell_angle_gamma 77.438(7)
_cell_formula_units_Z 2
_cell_length_a 8.3645(12)
_cell_length_b 11.2428(16)
_cell_length_c 11.4229(17)
_cell_measurement_reflns_used 9977
_cell_measurement_temperature 100(2)
_cell_measurement_theta_max 30.611
_cell_measurement_theta_min 2.521
_cell_volume 989.2(2)
_computing_cell_refinement 'SAINT (Bruker, 2008)'
_computing_data_collection 'APEX2 (Bruker, 2008)'
_computing_data_reduction SAINT
_computing_molecular_graphics APEX2
_computing_publication_material APEX2
_computing_structure_refinement 'SHELXL-97 (Sheldrick, 2008)'
_computing_structure_solution 'SHELXS-97 (Sheldrick, 2008)'
_diffrn_ambient_temperature 100(2)
_diffrn_measured_fraction_theta_full 0.957
_diffrn_measured_fraction_theta_max 0.815
_diffrn_measurement_device_type 'CCD area detector'
_diffrn_measurement_method 'phi and omega scans'
_diffrn_radiation_monochromator graphite
_diffrn_radiation_source 'fine-focus sealed tube'
_diffrn_radiation_type MoK\a
_diffrn_radiation_wavelength 0.71073
_diffrn_reflns_av_R_equivalents 0.0323
_diffrn_reflns_av_sigmaI/netI 0.0406
_diffrn_reflns_limit_h_max 12
_diffrn_reflns_limit_h_min -12
_diffrn_reflns_limit_k_max 13
_diffrn_reflns_limit_k_min -15
_diffrn_reflns_limit_l_max 16
_diffrn_reflns_limit_l_min -17
_diffrn_reflns_number 20528
_diffrn_reflns_theta_full 25.00
_diffrn_reflns_theta_max 32.29
_diffrn_reflns_theta_min 2.52
_exptl_absorpt_coefficient_mu 1.292
_exptl_absorpt_correction_T_max 0.6978
_exptl_absorpt_correction_T_min 0.5530
_exptl_absorpt_correction_type multi-scan
_exptl_absorpt_process_details 'SADABS (Bruker,2008) '
_exptl_crystal_colour yellow
_exptl_crystal_density_diffrn 1.501
_exptl_crystal_density_method 'not measured'
_exptl_crystal_description block
_exptl_crystal_F_000 444
_exptl_crystal_size_max 0.52
_exptl_crystal_size_mid 0.48
_exptl_crystal_size_min 0.30
_refine_diff_density_max 0.550
_refine_diff_density_min -0.995
_refine_diff_density_rms 0.094
_refine_ls_extinction_method none
_refine_ls_goodness_of_fit_ref 1.000
_refine_ls_hydrogen_treatment mixed
_refine_ls_matrix_type full
_refine_ls_number_parameters 267
_refine_ls_number_reflns 5742
_refine_ls_number_restraints 1
_refine_ls_restrained_S_all 0.999
_refine_ls_R_factor_all 0.0465
_refine_ls_R_factor_gt 0.0376
_refine_ls_shift/su_max 0.000
_refine_ls_shift/su_mean 0.000
_refine_ls_structure_factor_coef Fsqd
_refine_ls_weighting_details 'calc w=1/[\s^2^(Fo^2^)+(0.0556P)^2^+1.3930P] where P=(Fo^2^+2Fc^2^)/3'
_refine_ls_weighting_scheme calc
_refine_ls_wR_factor_gt 0.1000
_refine_ls_wR_factor_ref 0.1044
_reflns_number_gt 5023
_reflns_number_total 5742
_reflns_threshold_expression >2sigma(I)
_cod_data_source_file b911350a.txt
_cod_data_source_block x82438
_cod_depositor_comments
;
The following automatic conversions were performed:
'_symmetry_cell_setting' value 'Triclinic' changed to 'triclinic'
according to '/home/saulius/struct/CIF-dictionaries/cif_core.dic'
dictionary named 'cif_core.dic' version 2.4.1 from 2010-06-29.

Automatic conversion script
Id: cif_fix_enum 1527 2010-12-29 10:47:43Z saulius 
;
_cod_original_sg_symbol_H-M P-1
_cod_database_code 7104721

loop_
_symmetry_equiv_pos_as_xyz
'x, y, z'
'-x, -y, -z'

loop_
_atom_site_label
_atom_site_type_symbol
_atom_site_fract_x
_atom_site_fract_y
_atom_site_fract_z
_atom_site_U_iso_or_equiv
_atom_site_adp_type
_atom_site_occupancy
_atom_site_symmetry_multiplicity
_atom_site_calc_flag
_atom_site_refinement_flags
_atom_site_disorder_assembly
_atom_site_disorder_group
Sn4 Sn 0.06463(2) 0.16043(2) 0.250778(19) 0.02482(8) Uani 1 1 d . G .
C1 C -0.0290(3) 0.3650(3) 0.3425(3) 0.0240(6) Uani 1 1 d . . .
B2 B 0.0558(4) 0.4155(4) 0.2095(3) 0.0272(7) Uani 1 1 d . G .
H2 H -0.0346 0.4775 0.1470 0.035(10) Uiso 1 1 calc R . .
B3 B 0.0557(4) 0.2722(3) 0.4474(3) 0.0242(7) Uani 1 1 d . G .
H3 H -0.0328 0.2440 0.5344 0.029 Uiso 1 1 calc R . .
B5 B 0.1248(4) 0.4404(3) 0.3590(3) 0.0209(6) Uani 1 1 d D G .
H5 H 0.064(4) 0.525(2) 0.389(3) 0.025 Uiso 1 1 d D . .
B6 B 0.2500(4) 0.3300(3) 0.1474(3) 0.0259(7) Uani 1 1 d . . .
H6 H 0.2648 0.3389 0.0456 0.046(12) Uiso 1 1 calc R A 1
B7 B 0.2468(4) 0.1649(3) 0.4136(3) 0.0254(7) Uani 1 1 d . . .
H7 H 0.2556 0.0686 0.4808 0.030 Uiso 1 1 calc R B 1
B8 B 0.2528(4) 0.2993(3) 0.4602(3) 0.0235(6) Uani 1 1 d . G .
H8 H 0.2677 0.2945 0.5569 0.029(9) Uiso 1 1 calc R C 1
B9 B 0.2525(4) 0.4599(3) 0.2007(3) 0.0234(6) Uani 1 1 d . G .
H9 H 0.2667 0.5553 0.1361 0.017(8) Uiso 1 1 calc R D 1
B10 B 0.3443(4) 0.1921(3) 0.2547(4) 0.0271(7) Uani 1 1 d . G .
H10 H 0.4169 0.1097 0.2208 0.034(10) Uiso 1 1 calc R E 1
B11 B 0.3459(4) 0.4067(3) 0.3356(3) 0.0234(6) Uani 1 1 d . . .
H11 H 0.4141 0.4716 0.3565 0.020(8) Uiso 1 1 calc R F 1
C12 C 0.4114(4) 0.3359(3) 0.2148(3) 0.0270(6) Uani 0.666(10) 1 d P G 1
B12 B 0.4114(4) 0.3359(3) 0.2148(3) 0.0270(6) Uani 0.334(10) 1 d P G 2
H12 H 0.5327 0.3490 0.1540 0.030 Uiso 0.334(10) 1 calc PR G 2
C120 C 0.5764(6) 0.3548(5) 0.1406(4) 0.0278(12) Uani 0.666(10) 1 d P G 1
H12A H 0.5709 0.3672 0.0527 0.042 Uiso 0.666(10) 1 calc PR G 1
H12B H 0.6590 0.2802 0.1691 0.042 Uiso 0.666(10) 1 calc PR G 1
H12C H 0.6080 0.4296 0.1512 0.042 Uiso 0.666(10) 1 calc PR G 1
B13 B 0.4151(4) 0.2418(4) 0.3621(4) 0.0330(8) Uani 0.666(10) 1 d P G 1
H13 H 0.5359 0.1938 0.3958 0.02(3) Uiso 0.666(10) 1 calc PR G 1
C13 C 0.4151(4) 0.2418(4) 0.3621(4) 0.0330(8) Uani 0.334(10) 1 d P G 2
C130 C 0.570(2) 0.1755(13) 0.3879(12) 0.036(3) Uani 0.334(10) 1 d P G 2
H13A H 0.6195 0.1294 0.3255 0.054 Uiso 0.334(10) 1 calc PR G 2
H13B H 0.5588 0.1154 0.4703 0.054 Uiso 0.334(10) 1 calc PR G 2
H13C H 0.6410 0.2349 0.3862 0.054 Uiso 0.334(10) 1 calc PR G 2
C11 C -0.2105(4) 0.4185(4) 0.3729(4) 0.0380(9) Uani 1 1 d . . .
H11A H -0.2792 0.3634 0.3617 0.057 Uiso 1 1 calc R . .
H11B H -0.2359 0.5035 0.3175 0.057 Uiso 1 1 calc R . .
H11C H -0.2338 0.4229 0.4592 0.057 Uiso 1 1 calc R . .
N41 N 0.2457(3) -0.0470(2) 0.2192(2) 0.0235(5) Uani 1 1 d . . .
N42 N 0.1295(3) 0.1368(2) 0.0303(2) 0.0238(5) Uani 1 1 d . . .
C43 C 0.0540(4) 0.2263(3) -0.0572(3) 0.0297(7) Uani 1 1 d . G .
H43 H -0.0074 0.3010 -0.0373 0.036 Uiso 1 1 calc R . .
C44 C 0.0611(4) 0.2152(3) -0.1758(3) 0.0293(7) Uani 1 1 d . . .
H44 H 0.0069 0.2812 -0.2361 0.035 Uiso 1 1 calc R G .
C45 C 0.1487(4) 0.1060(3) -0.2041(3) 0.0258(6) Uani 1 1 d . G .
H45 H 0.1559 0.0957 -0.2846 0.031 Uiso 1 1 calc R . .
C46 C 0.2265(4) 0.0110(3) -0.1133(3) 0.0245(6) Uani 1 1 d . . .
H46 H 0.2857 -0.0657 -0.1303 0.029 Uiso 1 1 calc R G .
C47 C 0.2157(3) 0.0307(3) 0.0031(3) 0.0193(5) Uani 1 1 d . G .
C48 C 0.2952(3) -0.0657(3) 0.1054(3) 0.0192(5) Uani 1 1 d . G .
C49 C 0.4142(4) -0.1671(3) 0.0853(3) 0.0245(6) Uani 1 1 d . . .
H49 H 0.4505 -0.1763 0.0037 0.029 Uiso 1 1 calc R G .
C50 C 0.4800(4) -0.2550(3) 0.1853(3) 0.0266(6) Uani 1 1 d . G .
H50 H 0.5602 -0.3261 0.1734 0.032 Uiso 1 1 calc R . .
C51 C 0.4270(4) -0.2378(3) 0.3028(3) 0.0267(6) Uani 1 1 d . . .
H51 H 0.4696 -0.2968 0.3731 0.032 Uiso 1 1 calc R G .
C52 C 0.3102(4) -0.1324(3) 0.3153(3) 0.0260(6) Uani 1 1 d . G .
H52 H 0.2743 -0.1201 0.3958 0.031 Uiso 1 1 calc R . .

loop_
_atom_site_aniso_label
_atom_site_aniso_U_11
_atom_site_aniso_U_22
_atom_site_aniso_U_33
_atom_site_aniso_U_23
_atom_site_aniso_U_13
_atom_site_aniso_U_12
Sn4 0.02274(11) 0.02512(13) 0.02953(12) -0.01442(8) 0.00177(8) -0.00524(8)
C1 0.0168(12) 0.0252(16) 0.0360(16) -0.0190(12) -0.0032(11) -0.0012(11)
B2 0.0276(16) 0.0254(19) 0.0318(18) -0.0129(14) -0.0104(14) 0.0016(13)
B3 0.0189(14) 0.0263(18) 0.0309(17) -0.0138(13) 0.0016(12) -0.0076(12)
B5 0.0178(13) 0.0232(17) 0.0232(15) -0.0084(12) -0.0042(11) -0.0025(12)
B6 0.0286(16) 0.0218(18) 0.0282(17) -0.0124(13) 0.0011(13) -0.0031(13)
B7 0.0226(15) 0.0213(17) 0.0299(17) -0.0071(13) 0.0013(12) -0.0034(12)
B8 0.0223(15) 0.0219(17) 0.0259(16) -0.0053(12) -0.0056(12) -0.0030(12)
B9 0.0261(15) 0.0177(16) 0.0254(16) -0.0059(12) -0.0020(12) -0.0031(12)
B10 0.0218(15) 0.0191(17) 0.0381(19) -0.0103(13) 0.0049(13) -0.0037(12)
B11 0.0190(14) 0.0188(17) 0.0322(17) -0.0069(13) -0.0041(12) -0.0023(12)
C12 0.0201(13) 0.0228(17) 0.0390(17) -0.0111(13) -0.0022(12) -0.0035(12)
B12 0.0201(13) 0.0228(17) 0.0390(17) -0.0111(13) -0.0022(12) -0.0035(12)
C120 0.028(2) 0.027(3) 0.029(2) -0.0112(18) 0.0093(18) -0.0120(19)
B13 0.0236(16) 0.0215(18) 0.049(2) -0.0113(15) 0.0065(14) -0.0019(13)
C13 0.0236(16) 0.0215(18) 0.049(2) -0.0113(15) 0.0065(14) -0.0019(13)
C130 0.027(5) 0.034(7) 0.049(8) -0.012(5) -0.023(4) 0.005(5)
C11 0.0169(13) 0.047(2) 0.064(2) -0.0383(19) -0.0085(14) 0.0020(13)
N41 0.0319(13) 0.0181(13) 0.0198(11) -0.0063(9) -0.0015(9) -0.0034(10)
N42 0.0267(12) 0.0192(13) 0.0254(12) -0.0083(9) -0.0041(10) -0.0004(10)
C43 0.0328(16) 0.0240(17) 0.0316(16) -0.0084(12) -0.0096(13) 0.0025(12)
C44 0.0327(16) 0.0248(17) 0.0278(15) -0.0014(12) -0.0106(12) -0.0020(13)
C45 0.0289(14) 0.0295(17) 0.0203(13) -0.0070(11) -0.0059(11) -0.0049(12)
C46 0.0242(14) 0.0248(16) 0.0246(14) -0.0085(11) -0.0022(11) -0.0030(11)
C47 0.0188(12) 0.0188(14) 0.0208(13) -0.0057(10) -0.0022(10) -0.0042(10)
C48 0.0214(12) 0.0166(14) 0.0201(12) -0.0050(10) -0.0030(10) -0.0043(10)
C49 0.0250(14) 0.0228(16) 0.0238(14) -0.0087(11) 0.0000(11) 0.0000(11)
C50 0.0275(14) 0.0207(16) 0.0291(15) -0.0066(11) -0.0046(12) 0.0015(12)
C51 0.0331(15) 0.0202(15) 0.0250(14) -0.0003(11) -0.0085(12) -0.0051(12)
C52 0.0370(16) 0.0215(16) 0.0191(13) -0.0038(11) -0.0046(11) -0.0062(12)

loop_
_atom_type_symbol
_atom_type_description
_atom_type_scat_dispersion_real
_atom_type_scat_dispersion_imag
_atom_type_scat_source
C C 0.0033 0.0016 'International Tables Vol C Tables 4.2.6.8 and 6.1.1.4'
H H 0.0000 0.0000 'International Tables Vol C Tables 4.2.6.8 and 6.1.1.4'
B B 0.0013 0.0007 'International Tables Vol C Tables 4.2.6.8 and 6.1.1.4'
N N 0.0061 0.0033 'International Tables Vol C Tables 4.2.6.8 and 6.1.1.4'
Sn Sn -0.6537 1.4246 'International Tables Vol C Tables 4.2.6.8 and 6.1.1.4'

loop_
_geom_angle_atom_site_label_1
_geom_angle_atom_site_label_2
_geom_angle_atom_site_label_3
_geom_angle
_geom_angle_site_symmetry_1
_geom_angle_site_symmetry_3
_geom_angle_publ_flag
B10 Sn4 N42 94.41(11) . . ?
B10 Sn4 N41 77.17(10) . . ?
N42 Sn4 N41 62.95(8) . . ?
B10 Sn4 B6 41.86(12) . . ?
N42 Sn4 B6 79.64(10) . . ?
N41 Sn4 B6 104.69(10) . . ?
B10 Sn4 B7 41.07(11) . . ?
N42 Sn4 B7 134.21(9) . . ?
N41 Sn4 B7 90.80(10) . . ?
B6 Sn4 B7 71.36(11) . . ?
B10 Sn4 C1 83.34(10) . . ?
N42 Sn4 C1 132.63(9) . . ?
N41 Sn4 C1 156.39(9) . . ?
B6 Sn4 C1 67.42(10) . . ?
B7 Sn4 C1 65.65(10) . . ?
B10 Sn4 B2 72.31(11) . . ?
N42 Sn4 B2 101.73(10) . . ?
N41 Sn4 B2 144.63(9) . . ?
B6 Sn4 B2 39.95(11) . . ?
B7 Sn4 B2 77.83(11) . . ?
C1 Sn4 B2 32.66(10) . . ?
B10 Sn4 B3 70.77(11) . . ?
N42 Sn4 B3 157.00(9) . . ?
N41 Sn4 B3 126.93(9) . . ?
B6 Sn4 B3 77.64(10) . . ?
B7 Sn4 B3 38.54(10) . . ?
C1 Sn4 B3 31.33(10) . . ?
B2 Sn4 B3 57.62(11) . . ?
B3 C1 C11 117.4(3) . . ?
B3 C1 B2 125.4(3) . . ?
C11 C1 B2 117.1(3) . . ?
B3 C1 B5 75.3(2) . . ?
C11 C1 B5 120.1(2) . . ?
B2 C1 B5 75.4(2) . . ?
B3 C1 Sn4 80.09(18) . . ?
C11 C1 Sn4 121.2(2) . . ?
B2 C1 Sn4 75.10(17) . . ?
B5 C1 Sn4 118.61(17) . . ?
C1 B2 B9 114.1(3) . . ?
C1 B2 B6 121.4(3) . . ?
B9 B2 B6 57.71(19) . . ?
C1 B2 B5 57.21(18) . . ?
B9 B2 B5 58.83(17) . . ?
B6 B2 B5 100.1(2) . . ?
C1 B2 Sn4 72.24(18) . . ?
B9 B2 Sn4 114.69(19) . . ?
B6 B2 Sn4 64.85(16) . . ?
B5 B2 Sn4 107.47(18) . . ?
C1 B2 H2 112.0 . . ?
B9 B2 H2 120.0 . . ?
B6 B2 H2 121.0 . . ?
B5 B2 H2 130.3 . . ?
Sn4 B2 H2 114.4 . . ?
C1 B3 B8 115.9(3) . . ?
C1 B3 B7 120.2(3) . . ?
B8 B3 B7 58.30(19) . . ?
C1 B3 B5 57.80(19) . . ?
B8 B3 B5 60.28(17) . . ?
B7 B3 B5 100.7(2) . . ?
C1 B3 Sn4 68.58(16) . . ?
B8 B3 Sn4 113.47(18) . . ?
B7 B3 Sn4 64.19(15) . . ?
B5 B3 Sn4 103.73(16) . . ?
C1 B3 H3 112.6 . . ?
B8 B3 H3 118.5 . . ?
B7 B3 H3 120.8 . . ?
B5 B3 H3 130.2 . . ?
Sn4 B3 H3 117.9 . . ?
C1 B5 B11 133.4(3) . . ?
C1 B5 B9 100.5(2) . . ?
B11 B5 B9 56.94(18) . . ?
C1 B5 B8 99.4(2) . . ?
B11 B5 B8 55.92(18) . . ?
B9 B5 B8 103.0(2) . . ?
C1 B5 B3 46.90(17) . . ?
B11 B5 B3 104.4(2) . . ?
B9 B5 B3 118.5(2) . . ?
B8 B5 B3 54.06(17) . . ?
C1 B5 B2 47.39(17) . . ?
B11 B5 B2 105.3(2) . . ?
B9 B5 B2 54.63(17) . . ?
B8 B5 B2 117.7(2) . . ?
B3 B5 B2 84.63(19) . . ?
C1 B5 H5 108.2(18) . . ?
B11 B5 H5 118.3(18) . . ?
B9 B5 H5 118.8(18) . . ?
B8 B5 H5 123.0(18) . . ?
B3 B5 H5 120.7(18) . . ?
B2 B5 H5 117.7(18) . . ?
C12 B6 B9 58.9(2) . . ?
C12 B6 B10 59.0(2) . . ?
B9 B6 B10 106.6(3) . . ?
C12 B6 B2 111.6(2) . . ?
B9 B6 B2 60.25(19) . . ?
B10 B6 B2 116.2(2) . . ?
C12 B6 Sn4 120.6(2) . . ?
B9 B6 Sn4 125.5(2) . . ?
B10 B6 Sn4 65.45(15) . . ?
B2 B6 Sn4 75.20(17) . . ?
C12 B6 H6 121.0 . . ?
B9 B6 H6 120.8 . . ?
B10 B6 H6 122.4 . . ?
B2 B6 H6 114.8 . . ?
Sn4 B6 H6 105.0 . . ?
B13 B7 B8 59.2(2) . . ?
B13 B7 B10 59.0(2) . . ?
B8 B7 B10 106.5(2) . . ?
B13 B7 B3 112.0(3) . . ?
B8 B7 B3 59.43(19) . . ?
B10 B7 B3 117.3(3) . . ?
B13 B7 Sn4 119.1(2) . . ?
B8 B7 Sn4 125.1(2) . . ?
B10 B7 Sn4 63.67(16) . . ?
B3 B7 Sn4 77.27(16) . . ?
B13 B7 H7 121.3 . . ?
B8 B7 H7 121.1 . . ?
B10 B7 H7 122.8 . . ?
B3 B7 H7 113.5 . . ?
Sn4 B7 H7 105.6 . . ?
B13 B8 B11 61.5(2) . . ?
B13 B8 B7 59.3(2) . . ?
B11 B8 B7 108.9(2) . . ?
B13 B8 B3 114.5(3) . . ?
B11 B8 B3 117.0(2) . . ?
B7 B8 B3 62.27(19) . . ?
B13 B8 B5 106.8(2) . . ?
B11 B8 B5 58.44(18) . . ?
B7 B8 B5 107.2(2) . . ?
B3 B8 B5 65.66(19) . . ?
B13 B8 H8 121.0 . . ?
B11 B8 H8 119.4 . . ?
B7 B8 H8 122.9 . . ?
B3 B8 H8 113.9 . . ?
B5 B8 H8 122.8 . . ?
C12 B9 B6 59.3(2) . . ?
C12 B9 B11 60.4(2) . . ?
B6 B9 B11 109.0(3) . . ?
C12 B9 B2 113.5(2) . . ?
B6 B9 B2 62.0(2) . . ?
B11 B9 B2 117.4(2) . . ?
C12 B9 B5 106.1(2) . . ?
B6 B9 B5 108.6(2) . . ?
B11 B9 B5 58.77(18) . . ?
B2 B9 B5 66.54(19) . . ?
C12 B9 H9 122.2 . . ?
B6 B9 H9 122.3 . . ?
B11 B9 H9 119.5 . . ?
B2 B9 H9 113.9 . . ?
B5 B9 H9 122.0 . . ?
C12 B10 B13 58.7(2) . . ?
C12 B10 B7 106.8(3) . . ?
B13 B10 B7 58.3(2) . . ?
C12 B10 B6 57.8(2) . . ?
B13 B10 B6 108.2(3) . . ?
B7 B10 B6 115.7(2) . . ?
C12 B10 Sn4 126.1(2) . . ?
B13 B10 Sn4 129.1(2) . . ?
B7 B10 Sn4 75.26(16) . . ?
B6 B10 Sn4 72.69(17) . . ?
C12 B10 H10 122.6 . . ?
B13 B10 H10 120.4 . . ?
B7 B10 H10 119.0 . . ?
B6 B10 H10 119.9 . . ?
Sn4 B10 H10 98.7 . . ?
C12 B11 B8 107.5(2) . . ?
C12 B11 B9 58.2(2) . . ?
B8 B11 B9 116.7(2) . . ?
C12 B11 B13 58.0(2) . . ?
B8 B11 B13 58.8(2) . . ?
B9 B11 B13 107.8(3) . . ?
C12 B11 B5 108.8(2) . . ?
B8 B11 B5 65.64(19) . . ?
B9 B11 B5 64.29(19) . . ?
B13 B11 B5 110.2(2) . . ?
C12 B11 H11 124.5 . . ?
B8 B11 H11 117.8 . . ?
B9 B11 H11 118.5 . . ?
B13 B11 H11 123.5 . . ?
B5 B11 H11 117.8 . . ?
C120 C12 B9 119.1(3) . . ?
C120 C12 B13 115.4(3) . . ?
B9 C12 B13 113.8(3) . . ?
C120 C12 B6 121.4(3) . . ?
B9 C12 B6 61.8(2) . . ?
B13 C12 B6 114.6(3) . . ?
C120 C12 B10 121.7(3) . . ?
B9 C12 B10 112.4(2) . . ?
B13 C12 B10 60.9(2) . . ?
B6 C12 B10 63.2(2) . . ?
C120 C12 B11 117.3(3) . . ?
B9 C12 B11 61.40(19) . . ?
B13 C12 B11 62.0(2) . . ?
B6 C12 B11 111.9(2) . . ?
B10 C12 B11 110.0(2) . . ?
C12 B13 B8 109.9(3) . . ?
C12 B13 B7 111.7(3) . . ?
B8 B13 B7 61.5(2) . . ?
C12 B13 B10 60.4(2) . . ?
B8 B13 B10 111.2(3) . . ?
B7 B13 B10 62.7(2) . . ?
C12 B13 B11 60.0(2) . . ?
B8 B13 B11 59.7(2) . . ?
B7 B13 B11 109.2(3) . . ?
B10 B13 B11 108.0(3) . . ?
C12 B13 H13 120.3 . . ?
B8 B13 H13 120.3 . . ?
B7 B13 H13 119.2 . . ?
B10 B13 H13 120.4 . . ?
B11 B13 H13 122.6 . . ?
H13A C130 H13B 109.5 . . ?
H13A C130 H13C 109.5 . . ?
H13B C130 H13C 109.5 . . ?
C1 C11 H11A 109.5 . . ?
C1 C11 H11B 109.5 . . ?
H11A C11 H11B 109.5 . . ?
C1 C11 H11C 109.5 . . ?
H11A C11 H11C 109.5 . . ?
H11B C11 H11C 109.5 . . ?
C52 N41 C48 118.3(3) . . ?
C52 N41 Sn4 119.5(2) . . ?
C48 N41 Sn4 121.63(19) . . ?
C43 N42 C47 118.9(3) . . ?
C43 N42 Sn4 117.8(2) . . ?
C47 N42 Sn4 122.57(19) . . ?
N42 C43 C44 123.0(3) . . ?
N42 C43 H43 118.5 . . ?
C44 C43 H43 118.5 . . ?
C45 C44 C43 118.4(3) . . ?
C45 C44 H44 120.8 . . ?
C43 C44 H44 120.8 . . ?
C44 C45 C46 119.3(3) . . ?
C44 C45 H45 120.4 . . ?
C46 C45 H45 120.4 . . ?
C45 C46 C47 118.6(3) . . ?
C45 C46 H46 120.7 . . ?
C47 C46 H46 120.7 . . ?
N42 C47 C46 121.8(3) . . ?
N42 C47 C48 116.0(2) . . ?
C46 C47 C48 122.2(3) . . ?
N41 C48 C49 121.8(3) . . ?
N41 C48 C47 115.7(3) . . ?
C49 C48 C47 122.4(3) . . ?
C48 C49 C50 119.4(3) . . ?
C48 C49 H49 120.3 . . ?
C50 C49 H49 120.3 . . ?
C51 C50 C49 119.0(3) . . ?
C51 C50 H50 120.5 . . ?
C49 C50 H50 120.5 . . ?
C50 C51 C52 118.3(3) . . ?
C50 C51 H51 120.8 . . ?
C52 C51 H51 120.8 . . ?
N41 C52 C51 123.1(3) . . ?
N41 C52 H52 118.5 . . ?
C51 C52 H52 118.5 . . ?

loop_
_geom_bond_atom_site_label_1
_geom_bond_atom_site_label_2
_geom_bond_distance
_geom_bond_site_symmetry_2
_geom_bond_publ_flag
Sn4 B10 2.453(3) . ?
Sn4 N42 2.550(2) . ?
Sn4 N41 2.572(3) . ?
Sn4 B6 2.575(4) . ?
Sn4 B7 2.647(4) . ?
Sn4 C1 2.710(3) . ?
Sn4 B2 2.750(4) . ?
Sn4 B3 2.868(3) . ?
C1 B3 1.514(5) . ?
C1 C11 1.518(4) . ?
C1 B2 1.536(5) . ?
C1 B5 1.754(4) . ?
B2 B9 1.795(5) . ?
B2 B6 1.826(5) . ?
B2 B5 2.019(5) . ?
B2 H2 1.1200 . ?
B3 B8 1.782(5) . ?
B3 B7 1.832(5) . ?
B3 B5 2.005(5) . ?
B3 H3 1.1200 . ?
B5 B11 1.787(4) . ?
B5 B9 1.883(5) . ?
B5 B8 1.911(5) . ?
B5 H5 1.091(18) . ?
B6 C12 1.705(5) . ?
B6 B9 1.748(5) . ?
B6 B10 1.799(5) . ?
B6 H6 1.1200 . ?
B7 B13 1.722(5) . ?
B7 B8 1.761(5) . ?
B7 B10 1.798(5) . ?
B7 H7 1.1200 . ?
B8 B13 1.721(5) . ?
B8 B11 1.737(5) . ?
B8 H8 1.1200 . ?
B9 C12 1.697(5) . ?
B9 B11 1.752(5) . ?
B9 H9 1.1200 . ?
B10 C12 1.728(5) . ?
B10 B13 1.736(6) . ?
B10 H10 1.1200 . ?
B11 C12 1.734(5) . ?
B11 B13 1.769(5) . ?
B11 H11 1.1200 . ?
C12 C120 1.490(5) . ?
C12 B13 1.698(5) . ?
C120 H12A 0.9800 . ?
C120 H12B 0.9800 . ?
C120 H12C 0.9800 . ?
B13 H13 1.1200 . ?
C130 H13A 0.9800 . ?
C130 H13B 0.9800 . ?
C130 H13C 0.9800 . ?
C11 H11A 0.9800 . ?
C11 H11B 0.9800 . ?
C11 H11C 0.9800 . ?
N41 C52 1.340(4) . ?
N41 C48 1.348(4) . ?
N42 C43 1.334(4) . ?
N42 C47 1.341(4) . ?
C43 C44 1.385(5) . ?
C43 H43 0.9500 . ?
C44 C45 1.379(5) . ?
C44 H44 0.9500 . ?
C45 C46 1.393(4) . ?
C45 H45 0.9500 . ?
C46 C47 1.395(4) . ?
C46 H46 0.9500 . ?
C47 C48 1.489(4) . ?
C48 C49 1.385(4) . ?
C49 C50 1.385(4) . ?
C49 H49 0.9500 . ?
C50 C51 1.385(4) . ?
C50 H50 0.9500 . ?
C51 C52 1.386(5) . ?
C51 H51 0.9500 . ?
C52 H52 0.9500 . ?

loop_
_geom_torsion_atom_site_label_1
_geom_torsion_atom_site_label_2
_geom_torsion_atom_site_label_3
_geom_torsion_atom_site_label_4
_geom_torsion
_geom_torsion_site_symmetry_1
_geom_torsion_site_symmetry_2
_geom_torsion_site_symmetry_3
_geom_torsion_site_symmetry_4
_geom_torsion_publ_flag
B10 Sn4 C1 B3 -63.51(18) . . . . ?
N42 Sn4 C1 B3 -153.38(16) . . . . ?
N41 Sn4 C1 B3 -29.1(3) . . . . ?
B6 Sn4 C1 B3 -103.73(19) . . . . ?
B7 Sn4 C1 B3 -24.79(16) . . . . ?
B2 Sn4 C1 B3 -130.9(3) . . . . ?
B10 Sn4 C1 C11 -179.6(3) . . . . ?
N42 Sn4 C1 C11 90.5(3) . . . . ?
N41 Sn4 C1 C11 -145.3(3) . . . . ?
B6 Sn4 C1 C11 140.2(3) . . . . ?
B7 Sn4 C1 C11 -140.9(3) . . . . ?
B2 Sn4 C1 C11 113.0(3) . . . . ?
B3 Sn4 C1 C11 -116.1(3) . . . . ?
B10 Sn4 C1 B2 67.37(18) . . . . ?
N42 Sn4 C1 B2 -22.5(2) . . . . ?
N41 Sn4 C1 B2 101.7(3) . . . . ?
B6 Sn4 C1 B2 27.15(18) . . . . ?
B7 Sn4 C1 B2 106.09(19) . . . . ?
B3 Sn4 C1 B2 130.9(3) . . . . ?
B10 Sn4 C1 B5 3.6(2) . . . . ?
N42 Sn4 C1 B5 -86.3(2) . . . . ?
N41 Sn4 C1 B5 38.0(4) . . . . ?
B6 Sn4 C1 B5 -36.6(2) . . . . ?
B7 Sn4 C1 B5 42.3(2) . . . . ?
B2 Sn4 C1 B5 -63.8(2) . . . . ?
B3 Sn4 C1 B5 67.1(2) . . . . ?
B3 C1 B2 B9 -43.7(4) . . . . ?
C11 C1 B2 B9 132.5(3) . . . . ?
B5 C1 B2 B9 15.8(3) . . . . ?
Sn4 C1 B2 B9 -109.7(2) . . . . ?
B3 C1 B2 B6 21.9(5) . . . . ?
C11 C1 B2 B6 -161.9(3) . . . . ?
B5 C1 B2 B6 81.4(3) . . . . ?
Sn4 C1 B2 B6 -44.1(2) . . . . ?
B3 C1 B2 B5 -59.6(3) . . . . ?
C11 C1 B2 B5 116.7(3) . . . . ?
Sn4 C1 B2 B5 -125.54(16) . . . . ?
B3 C1 B2 Sn4 66.0(3) . . . . ?
C11 C1 B2 Sn4 -117.8(3) . . . . ?
B5 C1 B2 Sn4 125.54(16) . . . . ?
B10 Sn4 B2 C1 -105.78(19) . . . . ?
N42 Sn4 B2 C1 163.29(16) . . . . ?
N41 Sn4 B2 C1 -137.37(17) . . . . ?
B6 Sn4 B2 C1 -139.0(3) . . . . ?
B7 Sn4 B2 C1 -63.57(17) . . . . ?
B3 Sn4 B2 C1 -27.74(15) . . . . ?
B10 Sn4 B2 B9 3.1(2) . . . . ?
N42 Sn4 B2 B9 -87.8(2) . . . . ?
N41 Sn4 B2 B9 -28.5(3) . . . . ?
B6 Sn4 B2 B9 -30.1(2) . . . . ?
B7 Sn4 B2 B9 45.3(2) . . . . ?
C1 Sn4 B2 B9 108.9(3) . . . . ?
B3 Sn4 B2 B9 81.2(2) . . . . ?
B10 Sn4 B2 B6 33.21(17) . . . . ?
N42 Sn4 B2 B6 -57.72(17) . . . . ?
N41 Sn4 B2 B6 1.6(2) . . . . ?
B7 Sn4 B2 B6 75.42(17) . . . . ?
C1 Sn4 B2 B6 139.0(3) . . . . ?
B3 Sn4 B2 B6 111.25(19) . . . . ?
B10 Sn4 B2 B5 -59.97(18) . . . . ?
N42 Sn4 B2 B5 -150.90(16) . . . . ?
N41 Sn4 B2 B5 -91.6(2) . . . . ?
B6 Sn4 B2 B5 -93.2(2) . . . . ?
B7 Sn4 B2 B5 -17.76(17) . . . . ?
C1 Sn4 B2 B5 45.81(18) . . . . ?
B3 Sn4 B2 B5 18.07(15) . . . . ?
C11 C1 B3 B8 -133.3(3) . . . . ?
B2 C1 B3 B8 42.9(4) . . . . ?
B5 C1 B3 B8 -16.7(3) . . . . ?
Sn4 C1 B3 B8 106.6(2) . . . . ?
C11 C1 B3 B7 159.8(3) . . . . ?
B2 C1 B3 B7 -23.9(4) . . . . ?
B5 C1 B3 B7 -83.6(3) . . . . ?
Sn4 C1 B3 B7 39.7(2) . . . . ?
C11 C1 B3 B5 -116.6(3) . . . . ?
B2 C1 B3 B5 59.6(3) . . . . ?
Sn4 C1 B3 B5 123.26(16) . . . . ?
C11 C1 B3 Sn4 120.1(3) . . . . ?
B2 C1 B3 Sn4 -63.6(3) . . . . ?
B5 C1 B3 Sn4 -123.26(16) . . . . ?
B10 Sn4 B3 C1 109.69(19) . . . . ?
N42 Sn4 B3 C1 57.5(3) . . . . ?
N41 Sn4 B3 C1 165.88(15) . . . . ?
B6 Sn4 B3 C1 66.67(18) . . . . ?
B7 Sn4 B3 C1 142.2(2) . . . . ?
B2 Sn4 B3 C1 28.89(17) . . . . ?
B10 Sn4 B3 B8 -0.3(2) . . . . ?
N42 Sn4 B3 B8 -52.5(4) . . . . ?
N41 Sn4 B3 B8 55.9(2) . . . . ?
B6 Sn4 B3 B8 -43.3(2) . . . . ?
B7 Sn4 B3 B8 32.2(2) . . . . ?
C1 Sn4 B3 B8 -110.0(3) . . . . ?
B2 Sn4 B3 B8 -81.1(2) . . . . ?
B10 Sn4 B3 B7 -32.49(17) . . . . ?
N42 Sn4 B3 B7 -84.6(3) . . . . ?
N41 Sn4 B3 B7 23.70(19) . . . . ?
B6 Sn4 B3 B7 -75.51(17) . . . . ?
C1 Sn4 B3 B7 -142.2(2) . . . . ?
B2 Sn4 B3 B7 -113.29(18) . . . . ?
B10 Sn4 B3 B5 62.94(17) . . . . ?
N42 Sn4 B3 B5 10.8(3) . . . . ?
N41 Sn4 B3 B5 119.13(16) . . . . ?
B6 Sn4 B3 B5 19.92(16) . . . . ?
B7 Sn4 B3 B5 95.4(2) . . . . ?
C1 Sn4 B3 B5 -46.76(18) . . . . ?
B2 Sn4 B3 B5 -17.87(15) . . . . ?
B3 C1 B5 B11 65.4(4) . . . . ?
C11 C1 B5 B11 178.9(3) . . . . ?
B2 C1 B5 B11 -67.9(4) . . . . ?
Sn4 C1 B5 B11 -4.3(4) . . . . ?
B3 C1 B5 B9 119.4(2) . . . . ?
C11 C1 B5 B9 -127.2(3) . . . . ?
B2 C1 B5 B9 -14.0(2) . . . . ?
Sn4 C1 B5 B9 49.6(3) . . . . ?
B3 C1 B5 B8 14.1(2) . . . . ?
C11 C1 B5 B8 127.6(3) . . . . ?
B2 C1 B5 B8 -119.2(2) . . . . ?
Sn4 C1 B5 B8 -55.6(2) . . . . ?
C11 C1 B5 B3 113.4(4) . . . . ?
B2 C1 B5 B3 -133.4(3) . . . . ?
Sn4 C1 B5 B3 -69.8(2) . . . . ?
B3 C1 B5 B2 133.4(3) . . . . ?
C11 C1 B5 B2 -113.2(4) . . . . ?
Sn4 C1 B5 B2 63.6(2) . . . . ?
B8 B3 B5 C1 162.7(3) . . . . ?
B7 B3 B5 C1 119.1(3) . . . . ?
Sn4 B3 B5 C1 53.26(17) . . . . ?
C1 B3 B5 B11 -137.0(3) . . . . ?
B8 B3 B5 B11 25.7(2) . . . . ?
B7 B3 B5 B11 -17.9(3) . . . . ?
Sn4 B3 B5 B11 -83.7(2) . . . . ?
C1 B3 B5 B9 -77.1(3) . . . . ?
B8 B3 B5 B9 85.6(3) . . . . ?
B7 B3 B5 B9 42.0(3) . . . . ?
Sn4 B3 B5 B9 -23.8(3) . . . . ?
C1 B3 B5 B8 -162.7(3) . . . . ?
B7 B3 B5 B8 -43.6(2) . . . . ?
Sn4 B3 B5 B8 -109.43(19) . . . . ?
C1 B3 B5 B2 -32.51(19) . . . . ?
B8 B3 B5 B2 130.2(2) . . . . ?
B7 B3 B5 B2 86.6(2) . . . . ?
Sn4 B3 B5 B2 20.76(17) . . . . ?
B9 B2 B5 C1 -163.1(3) . . . . ?
B6 B2 B5 C1 -121.0(3) . . . . ?
Sn4 B2 B5 C1 -54.33(19) . . . . ?
C1 B2 B5 B11 135.7(3) . . . . ?
B9 B2 B5 B11 -27.3(2) . . . . ?
B6 B2 B5 B11 14.8(3) . . . . ?
Sn4 B2 B5 B11 81.4(2) . . . . ?
C1 B2 B5 B9 163.1(3) . . . . ?
B6 B2 B5 B9 42.1(2) . . . . ?
Sn4 B2 B5 B9 108.7(2) . . . . ?
C1 B2 B5 B8 76.6(3) . . . . ?
B9 B2 B5 B8 -86.5(3) . . . . ?
B6 B2 B5 B8 -44.4(3) . . . . ?
Sn4 B2 B5 B8 22.2(3) . . . . ?
C1 B2 B5 B3 32.22(19) . . . . ?
B9 B2 B5 B3 -130.9(2) . . . . ?
B6 B2 B5 B3 -88.8(2) . . . . ?
Sn4 B2 B5 B3 -22.11(18) . . . . ?
C1 B2 B6 C12 -70.4(4) . . . . ?
B9 B2 B6 C12 29.9(2) . . . . ?
B5 B2 B6 C12 -12.8(3) . . . . ?
Sn4 B2 B6 C12 -117.5(2) . . . . ?
C1 B2 B6 B9 -100.3(3) . . . . ?
B5 B2 B6 B9 -42.7(2) . . . . ?
Sn4 B2 B6 B9 -147.4(2) . . . . ?
C1 B2 B6 B10 -5.4(4) . . . . ?
B9 B2 B6 B10 94.9(3) . . . . ?
B5 B2 B6 B10 52.2(3) . . . . ?
Sn4 B2 B6 B10 -52.5(2) . . . . ?
C1 B2 B6 Sn4 47.1(3) . . . . ?
B9 B2 B6 Sn4 147.4(2) . . . . ?
B5 B2 B6 Sn4 104.67(18) . . . . ?
B10 Sn4 B6 C12 -22.0(2) . . . . ?
N42 Sn4 B6 C12 -130.7(2) . . . . ?
N41 Sn4 B6 C12 -72.4(2) . . . . ?
B7 Sn4 B6 C12 13.4(2) . . . . ?
C1 Sn4 B6 C12 84.0(2) . . . . ?
B2 Sn4 B6 C12 106.6(3) . . . . ?
B3 Sn4 B6 C12 52.9(2) . . . . ?
B10 Sn4 B6 B9 -93.5(3) . . . . ?
N42 Sn4 B6 B9 157.8(3) . . . . ?
N41 Sn4 B6 B9 -144.0(2) . . . . ?
B7 Sn4 B6 B9 -58.2(3) . . . . ?
C1 Sn4 B6 B9 12.5(2) . . . . ?
B2 Sn4 B6 B9 35.1(2) . . . . ?
B3 Sn4 B6 B9 -18.6(3) . . . . ?
N42 Sn4 B6 B10 -108.74(17) . . . . ?
N41 Sn4 B6 B10 -50.46(17) . . . . ?
B7 Sn4 B6 B10 35.34(16) . . . . ?
C1 Sn4 B6 B10 106.01(18) . . . . ?
B2 Sn4 B6 B10 128.6(2) . . . . ?
B3 Sn4 B6 B10 74.88(17) . . . . ?
B10 Sn4 B6 B2 -128.6(2) . . . . ?
N42 Sn4 B6 B2 122.70(17) . . . . ?
N41 Sn4 B6 B2 -179.03(15) . . . . ?
B7 Sn4 B6 B2 -93.22(17) . . . . ?
C1 Sn4 B6 B2 -22.55(15) . . . . ?
B3 Sn4 B6 B2 -53.69(16) . . . . ?
C1 B3 B7 B13 75.2(4) . . . . ?
B8 B3 B7 B13 -28.4(3) . . . . ?
B5 B3 B7 B13 16.3(3) . . . . ?
Sn4 B3 B7 B13 116.5(3) . . . . ?
C1 B3 B7 B8 103.6(3) . . . . ?
B5 B3 B7 B8 44.8(2) . . . . ?
Sn4 B3 B7 B8 144.9(2) . . . . ?
C1 B3 B7 B10 9.8(4) . . . . ?
B8 B3 B7 B10 -93.8(3) . . . . ?
B5 B3 B7 B10 -49.1(3) . . . . ?
Sn4 B3 B7 B10 51.1(2) . . . . ?
C1 B3 B7 Sn4 -41.3(2) . . . . ?
B8 B3 B7 Sn4 -144.9(2) . . . . ?
B5 B3 B7 Sn4 -100.19(17) . . . . ?
B10 Sn4 B7 B13 21.2(2) . . . . ?
N42 Sn4 B7 B13 38.9(3) . . . . ?
N41 Sn4 B7 B13 90.5(2) . . . . ?
B6 Sn4 B7 B13 -14.8(2) . . . . ?
C1 Sn4 B7 B13 -87.8(2) . . . . ?
B2 Sn4 B7 B13 -55.8(2) . . . . ?
B3 Sn4 B7 B13 -108.3(3) . . . . ?
B10 Sn4 B7 B8 92.3(3) . . . . ?
N42 Sn4 B7 B8 109.9(2) . . . . ?
N41 Sn4 B7 B8 161.5(2) . . . . ?
B6 Sn4 B7 B8 56.3(2) . . . . ?
C1 Sn4 B7 B8 -16.7(2) . . . . ?
B2 Sn4 B7 B8 15.3(2) . . . . ?
B3 Sn4 B7 B8 -37.2(2) . . . . ?
N42 Sn4 B7 B10 17.7(2) . . . . ?
N41 Sn4 B7 B10 69.27(17) . . . . ?
B6 Sn4 B7 B10 -35.98(17) . . . . ?
C1 Sn4 B7 B10 -108.99(18) . . . . ?
B2 Sn4 B7 B10 -76.96(17) . . . . ?
B3 Sn4 B7 B10 -129.5(2) . . . . ?
B10 Sn4 B7 B3 129.5(2) . . . . ?
N42 Sn4 B7 B3 147.13(15) . . . . ?
N41 Sn4 B7 B3 -161.26(16) . . . . ?
B6 Sn4 B7 B3 93.50(17) . . . . ?
C1 Sn4 B7 B3 20.48(15) . . . . ?
B2 Sn4 B7 B3 52.52(16) . . . . ?
B10 B7 B8 B13 -36.8(2) . . . . ?
B3 B7 B8 B13 -149.1(3) . . . . ?
Sn4 B7 B8 B13 -105.8(3) . . . . ?
B13 B7 B8 B11 37.9(3) . . . . ?
B10 B7 B8 B11 1.1(3) . . . . ?
B3 B7 B8 B11 -111.2(3) . . . . ?
Sn4 B7 B8 B11 -68.0(3) . . . . ?
B13 B7 B8 B3 149.1(3) . . . . ?
B10 B7 B8 B3 112.3(3) . . . . ?
Sn4 B7 B8 B3 43.2(2) . . . . ?
B13 B7 B8 B5 99.6(3) . . . . ?
B10 B7 B8 B5 62.9(3) . . . . ?
B3 B7 B8 B5 -49.5(2) . . . . ?
Sn4 B7 B8 B5 -6.2(3) . . . . ?
C1 B3 B8 B13 -81.9(3) . . . . ?
B7 B3 B8 B13 29.1(3) . . . . ?
B5 B3 B8 B13 -98.1(3) . . . . ?
Sn4 B3 B8 B13 -5.3(3) . . . . ?
C1 B3 B8 B11 -12.7(4) . . . . ?
B7 B3 B8 B11 98.2(3) . . . . ?
B5 B3 B8 B11 -29.0(2) . . . . ?
Sn4 B3 B8 B11 63.9(3) . . . . ?
C1 B3 B8 B7 -110.9(3) . . . . ?
B5 B3 B8 B7 -127.2(2) . . . . ?
Sn4 B3 B8 B7 -34.31(19) . . . . ?
C1 B3 B8 B5 16.3(2) . . . . ?
B7 B3 B8 B5 127.2(2) . . . . ?
Sn4 B3 B8 B5 92.9(2) . . . . ?
C1 B5 B8 B13 97.1(3) . . . . ?
B11 B5 B8 B13 -39.7(2) . . . . ?
B9 B5 B8 B13 -6.1(3) . . . . ?
B3 B5 B8 B13 109.8(3) . . . . ?
B2 B5 B8 B13 50.6(3) . . . . ?
C1 B5 B8 B11 136.8(3) . . . . ?
B9 B5 B8 B11 33.6(2) . . . . ?
B3 B5 B8 B11 149.5(3) . . . . ?
B2 B5 B8 B11 90.3(3) . . . . ?
C1 B5 B8 B7 34.9(3) . . . . ?
B11 B5 B8 B7 -102.0(3) . . . . ?
B9 B5 B8 B7 -68.3(3) . . . . ?
B3 B5 B8 B7 47.6(2) . . . . ?
B2 B5 B8 B7 -11.7(3) . . . . ?
C1 B5 B8 B3 -12.7(2) . . . . ?
B11 B5 B8 B3 -149.5(3) . . . . ?
B9 B5 B8 B3 -115.9(2) . . . . ?
B2 B5 B8 B3 -59.2(2) . . . . ?
B10 B6 B9 C12 36.0(2) . . . . ?
B2 B6 B9 C12 147.2(3) . . . . ?
Sn4 B6 B9 C12 107.4(3) . . . . ?
C12 B6 B9 B11 -35.6(2) . . . . ?
B10 B6 B9 B11 0.4(3) . . . . ?
B2 B6 B9 B11 111.5(3) . . . . ?
Sn4 B6 B9 B11 71.8(3) . . . . ?
C12 B6 B9 B2 -147.2(3) . . . . ?
B10 B6 B9 B2 -111.1(3) . . . . ?
Sn4 B6 B9 B2 -39.8(2) . . . . ?
C12 B6 B9 B5 -98.1(3) . . . . ?
B10 B6 B9 B5 -62.0(3) . . . . ?
B2 B6 B9 B5 49.1(2) . . . . ?
Sn4 B6 B9 B5 9.3(3) . . . . ?
C1 B2 B9 C12 82.6(3) . . . . ?
B6 B2 B9 C12 -30.6(3) . . . . ?
B5 B2 B9 C12 98.1(3) . . . . ?
Sn4 B2 B9 C12 1.9(3) . . . . ?
C1 B2 B9 B6 113.1(3) . . . . ?
B5 B2 B9 B6 128.7(2) . . . . ?
Sn4 B2 B9 B6 32.5(2) . . . . ?
C1 B2 B9 B11 15.0(4) . . . . ?
B6 B2 B9 B11 -98.1(3) . . . . ?
B5 B2 B9 B11 30.6(2) . . . . ?
Sn4 B2 B9 B11 -65.6(3) . . . . ?
C1 B2 B9 B5 -15.5(3) . . . . ?
B6 B2 B9 B5 -128.7(2) . . . . ?
Sn4 B2 B9 B5 -96.2(2) . . . . ?
C1 B5 B9 C12 -96.5(3) . . . . ?
B11 B5 B9 C12 39.0(2) . . . . ?
B8 B5 B9 C12 5.8(3) . . . . ?
B3 B5 B9 C12 -50.1(3) . . . . ?
B2 B5 B9 C12 -109.1(3) . . . . ?
C1 B5 B9 B6 -34.1(3) . . . . ?
B11 B5 B9 B6 101.4(3) . . . . ?
B8 B5 B9 B6 68.2(3) . . . . ?
B3 B5 B9 B6 12.3(3) . . . . ?
B2 B5 B9 B6 -46.7(2) . . . . ?
C1 B5 B9 B11 -135.5(3) . . . . ?
B8 B5 B9 B11 -33.2(2) . . . . ?
B3 B5 B9 B11 -89.1(3) . . . . ?
B2 B5 B9 B11 -148.1(3) . . . . ?
C1 B5 B9 B2 12.6(2) . . . . ?
B11 B5 B9 B2 148.1(3) . . . . ?
B8 B5 B9 B2 114.9(2) . . . . ?
B3 B5 B9 B2 59.0(2) . . . . ?
B13 B7 B10 C12 -34.5(2) . . . . ?
B8 B7 B10 C12 2.4(3) . . . . ?
B3 B7 B10 C12 66.0(3) . . . . ?
Sn4 B7 B10 C12 123.9(2) . . . . ?
B8 B7 B10 B13 36.8(2) . . . . ?
B3 B7 B10 B13 100.5(3) . . . . ?
Sn4 B7 B10 B13 158.4(2) . . . . ?
B13 B7 B10 B6 -96.3(3) . . . . ?
B8 B7 B10 B6 -59.4(3) . . . . ?
B3 B7 B10 B6 4.2(4) . . . . ?
Sn4 B7 B10 B6 62.1(2) . . . . ?
B13 B7 B10 Sn4 -158.4(2) . . . . ?
B8 B7 B10 Sn4 -121.5(2) . . . . ?
B3 B7 B10 Sn4 -57.9(2) . . . . ?
B9 B6 B10 C12 -36.0(2) . . . . ?
B2 B6 B10 C12 -100.5(3) . . . . ?
Sn4 B6 B10 C12 -157.9(2) . . . . ?
C12 B6 B10 B13 31.5(2) . . . . ?
B9 B6 B10 B13 -4.4(3) . . . . ?
B2 B6 B10 B13 -69.0(3) . . . . ?
Sn4 B6 B10 B13 -126.4(2) . . . . ?
C12 B6 B10 B7 94.4(3) . . . . ?
B9 B6 B10 B7 58.4(3) . . . . ?
B2 B6 B10 B7 -6.1(4) . . . . ?
Sn4 B6 B10 B7 -63.5(2) . . . . ?
C12 B6 B10 Sn4 157.9(2) . . . . ?
B9 B6 B10 Sn4 122.0(2) . . . . ?
B2 B6 B10 Sn4 57.4(2) . . . . ?
N42 Sn4 B10 C12 92.3(3) . . . . ?
N41 Sn4 B10 C12 153.3(3) . . . . ?
B6 Sn4 B10 C12 23.2(2) . . . . ?
B7 Sn4 B10 C12 -100.3(3) . . . . ?
C1 Sn4 B10 C12 -40.1(3) . . . . ?
B2 Sn4 B10 C12 -8.6(3) . . . . ?
B3 Sn4 B10 C12 -69.7(3) . . . . ?
N42 Sn4 B10 B13 168.7(3) . . . . ?
N41 Sn4 B10 B13 -130.3(3) . . . . ?
B6 Sn4 B10 B13 99.6(3) . . . . ?
B7 Sn4 B10 B13 -23.8(3) . . . . ?
C1 Sn4 B10 B13 36.3(3) . . . . ?
B2 Sn4 B10 B13 67.8(3) . . . . ?
B3 Sn4 B10 B13 6.8(3) . . . . ?
N42 Sn4 B10 B7 -167.41(16) . . . . ?
N41 Sn4 B10 B7 -106.45(17) . . . . ?
B6 Sn4 B10 B7 123.5(2) . . . . ?
C1 Sn4 B10 B7 60.15(17) . . . . ?
B2 Sn4 B10 B7 91.67(17) . . . . ?
B3 Sn4 B10 B7 30.62(16) . . . . ?
N42 Sn4 B10 B6 69.12(16) . . . . ?
N41 Sn4 B10 B6 130.08(17) . . . . ?
B7 Sn4 B10 B6 -123.5(2) . . . . ?
C1 Sn4 B10 B6 -63.32(16) . . . . ?
B2 Sn4 B10 B6 -31.80(16) . . . . ?
B3 Sn4 B10 B6 -92.85(17) . . . . ?
B13 B8 B11 C12 32.7(2) . . . . ?
B7 B8 B11 C12 -4.2(3) . . . . ?
B3 B8 B11 C12 -72.0(3) . . . . ?
B5 B8 B11 C12 -103.2(2) . . . . ?
B13 B8 B11 B9 95.4(3) . . . . ?
B7 B8 B11 B9 58.5(3) . . . . ?
B3 B8 B11 B9 -9.3(4) . . . . ?
B5 B8 B11 B9 -40.5(2) . . . . ?
B7 B8 B11 B13 -36.9(2) . . . . ?
B3 B8 B11 B13 -104.7(3) . . . . ?
B5 B8 B11 B13 -135.9(3) . . . . ?
B13 B8 B11 B5 135.9(3) . . . . ?
B7 B8 B11 B5 99.0(2) . . . . ?
B3 B8 B11 B5 31.2(3) . . . . ?
B6 B9 B11 C12 35.2(2) . . . . ?
B2 B9 B11 C12 102.8(3) . . . . ?
B5 B9 B11 C12 135.9(2) . . . . ?
C12 B9 B11 B8 -94.9(3) . . . . ?
B6 B9 B11 B8 -59.7(3) . . . . ?
B2 B9 B11 B8 8.0(4) . . . . ?
B5 B9 B11 B8 41.0(3) . . . . ?
C12 B9 B11 B13 -31.5(2) . . . . ?
B6 B9 B11 B13 3.7(3) . . . . ?
B2 B9 B11 B13 71.3(3) . . . . ?
B5 B9 B11 B13 104.4(3) . . . . ?
C12 B9 B11 B5 -135.9(2) . . . . ?
B6 B9 B11 B5 -100.7(3) . . . . ?
B2 B9 B11 B5 -33.1(3) . . . . ?
C1 B5 B11 C12 32.9(4) . . . . ?
B9 B5 B11 C12 -38.7(2) . . . . ?
B8 B5 B11 C12 101.2(3) . . . . ?
B3 B5 B11 C12 76.2(3) . . . . ?
B2 B5 B11 C12 -12.1(3) . . . . ?
C1 B5 B11 B8 -68.4(3) . . . . ?
B9 B5 B11 B8 -139.9(2) . . . . ?
B3 B5 B11 B8 -25.1(2) . . . . ?
B2 B5 B11 B8 -113.4(2) . . . . ?
C1 B5 B11 B9 71.5(3) . . . . ?
B8 B5 B11 B9 139.9(2) . . . . ?
B3 B5 B11 B9 114.8(2) . . . . ?
B2 B5 B11 B9 26.5(2) . . . . ?
C1 B5 B11 B13 -29.0(4) . . . . ?
B9 B5 B11 B13 -100.6(3) . . . . ?
B8 B5 B11 B13 39.4(2) . . . . ?
B3 B5 B11 B13 14.3(3) . . . . ?
B2 B5 B11 B13 -74.0(3) . . . . ?
B6 B9 C12 C120 112.2(4) . . . . ?
B11 B9 C12 C120 -107.1(4) . . . . ?
B2 B9 C12 C120 143.7(3) . . . . ?
B5 B9 C12 C120 -145.3(3) . . . . ?
B6 B9 C12 B13 -106.2(3) . . . . ?
B11 B9 C12 B13 34.5(3) . . . . ?
B2 B9 C12 B13 -74.7(3) . . . . ?
B5 B9 C12 B13 -3.8(3) . . . . ?
B11 B9 C12 B6 140.7(2) . . . . ?
B2 B9 C12 B6 31.5(3) . . . . ?
B5 B9 C12 B6 102.4(2) . . . . ?
B6 B9 C12 B10 -39.4(3) . . . . ?
B11 B9 C12 B10 101.3(3) . . . . ?
B2 B9 C12 B10 -7.9(4) . . . . ?
B5 B9 C12 B10 63.1(3) . . . . ?
B6 B9 C12 B11 -140.7(2) . . . . ?
B2 B9 C12 B11 -109.2(3) . . . . ?
B5 B9 C12 B11 -38.3(2) . . . . ?
B9 B6 C12 C120 -108.7(4) . . . . ?
B10 B6 C12 C120 112.4(4) . . . . ?
B2 B6 C12 C120 -139.1(3) . . . . ?
Sn4 B6 C12 C120 135.8(3) . . . . ?
B10 B6 C12 B9 -138.9(2) . . . . ?
B2 B6 C12 B9 -30.4(2) . . . . ?
Sn4 B6 C12 B9 -115.5(2) . . . . ?
B9 B6 C12 B13 105.0(3) . . . . ?
B10 B6 C12 B13 -33.9(3) . . . . ?
B2 B6 C12 B13 74.6(3) . . . . ?
Sn4 B6 C12 B13 -10.5(4) . . . . ?
B9 B6 C12 B10 138.9(2) . . . . ?
B2 B6 C12 B10 108.5(3) . . . . ?
Sn4 B6 C12 B10 23.4(2) . . . . ?
B9 B6 C12 B11 36.8(2) . . . . ?
B10 B6 C12 B11 -102.1(3) . . . . ?
B2 B6 C12 B11 6.4(4) . . . . ?
Sn4 B6 C12 B11 -78.7(3) . . . . ?
B13 B10 C12 C120 103.5(4) . . . . ?
B7 B10 C12 C120 137.8(4) . . . . ?
B6 B10 C12 C120 -112.0(4) . . . . ?
Sn4 B10 C12 C120 -138.4(3) . . . . ?
B13 B10 C12 B9 -105.7(3) . . . . ?
B7 B10 C12 B9 -71.4(3) . . . . ?
B6 B10 C12 B9 38.8(2) . . . . ?
Sn4 B10 C12 B9 12.4(4) . . . . ?
B7 B10 C12 B13 34.3(2) . . . . ?
B6 B10 C12 B13 144.5(3) . . . . ?
Sn4 B10 C12 B13 118.1(3) . . . . ?
B13 B10 C12 B6 -144.5(3) . . . . ?
B7 B10 C12 B6 -110.2(3) . . . . ?
Sn4 B10 C12 B6 -26.4(2) . . . . ?
B13 B10 C12 B11 -39.3(2) . . . . ?
B7 B10 C12 B11 -5.0(3) . . . . ?
B6 B10 C12 B11 105.1(3) . . . . ?
Sn4 B10 C12 B11 78.8(3) . . . . ?
B8 B11 C12 C120 -138.9(3) . . . . ?
B9 B11 C12 C120 110.1(4) . . . . ?
B13 B11 C12 C120 -105.9(4) . . . . ?
B5 B11 C12 C120 151.5(3) . . . . ?
B8 B11 C12 B9 111.0(3) . . . . ?
B13 B11 C12 B9 144.1(3) . . . . ?
B5 B11 C12 B9 41.5(2) . . . . ?
B8 B11 C12 B13 -33.1(2) . . . . ?
B9 B11 C12 B13 -144.1(3) . . . . ?
B5 B11 C12 B13 -102.6(3) . . . . ?
B8 B11 C12 B6 74.0(3) . . . . ?
B9 B11 C12 B6 -37.0(2) . . . . ?
B13 B11 C12 B6 107.1(3) . . . . ?
B5 B11 C12 B6 4.5(3) . . . . ?
B8 B11 C12 B10 5.7(3) . . . . ?
B9 B11 C12 B10 -105.3(3) . . . . ?
B13 B11 C12 B10 38.8(2) . . . . ?
B5 B11 C12 B10 -63.8(3) . . . . ?
C120 C12 B13 B8 142.7(3) . . . . ?
B9 C12 B13 B8 -0.3(4) . . . . ?
B6 C12 B13 B8 -68.9(3) . . . . ?
B10 C12 B13 B8 -103.6(3) . . . . ?
B11 C12 B13 B8 34.0(2) . . . . ?
C120 C12 B13 B7 -151.0(3) . . . . ?
B9 C12 B13 B7 66.0(3) . . . . ?
B6 C12 B13 B7 -2.6(4) . . . . ?
B10 C12 B13 B7 -37.3(3) . . . . ?
B11 C12 B13 B7 100.3(3) . . . . ?
C120 C12 B13 B10 -113.6(3) . . . . ?
B9 C12 B13 B10 103.3(3) . . . . ?
B6 C12 B13 B10 34.8(3) . . . . ?
B11 C12 B13 B10 137.6(2) . . . . ?
C120 C12 B13 B11 108.8(3) . . . . ?
B9 C12 B13 B11 -34.3(2) . . . . ?
B6 C12 B13 B11 -102.8(3) . . . . ?
B10 C12 B13 B11 -137.6(2) . . . . ?
B11 B8 B13 C12 -34.1(2) . . . . ?
B7 B8 B13 C12 104.6(3) . . . . ?
B3 B8 B13 C12 74.6(3) . . . . ?
B5 B8 B13 C12 4.2(3) . . . . ?
B11 B8 B13 B7 -138.6(3) . . . . ?
B3 B8 B13 B7 -30.0(3) . . . . ?
B5 B8 B13 B7 -100.4(2) . . . . ?
B11 B8 B13 B10 -99.0(3) . . . . ?
B7 B8 B13 B10 39.6(3) . . . . ?
B3 B8 B13 B10 9.6(4) . . . . ?
B5 B8 B13 B10 -60.8(3) . . . . ?
B7 B8 B13 B11 138.6(3) . . . . ?
B3 B8 B13 B11 108.6(3) . . . . ?
B5 B8 B13 B11 38.3(2) . . . . ?
B8 B7 B13 C12 -101.6(3) . . . . ?
B10 B7 B13 C12 36.4(3) . . . . ?
B3 B7 B13 C12 -73.1(3) . . . . ?
Sn4 B7 B13 C12 14.2(3) . . . . ?
B10 B7 B13 B8 138.0(3) . . . . ?
B3 B7 B13 B8 28.5(3) . . . . ?
Sn4 B7 B13 B8 115.8(2) . . . . ?
B8 B7 B13 B10 -138.0(3) . . . . ?
B3 B7 B13 B10 -109.5(3) . . . . ?
Sn4 B7 B13 B10 -22.2(2) . . . . ?
B8 B7 B13 B11 -37.2(2) . . . . ?
B10 B7 B13 B11 100.8(3) . . . . ?
B3 B7 B13 B11 -8.7(4) . . . . ?
Sn4 B7 B13 B11 78.6(3) . . . . ?
B7 B10 B13 C12 -140.6(3) . . . . ?
B6 B10 B13 C12 -31.2(2) . . . . ?
Sn4 B10 B13 C12 -113.3(3) . . . . ?
C12 B10 B13 B8 101.6(3) . . . . ?
B7 B10 B13 B8 -39.1(2) . . . . ?
B6 B10 B13 B8 70.4(3) . . . . ?
Sn4 B10 B13 B8 -11.7(4) . . . . ?
C12 B10 B13 B7 140.6(3) . . . . ?
B6 B10 B13 B7 109.5(3) . . . . ?
Sn4 B10 B13 B7 27.4(3) . . . . ?
C12 B10 B13 B11 37.9(2) . . . . ?
B7 B10 B13 B11 -102.8(3) . . . . ?
B6 B10 B13 B11 6.7(3) . . . . ?
Sn4 B10 B13 B11 -75.4(3) . . . . ?
B8 B11 B13 C12 142.5(3) . . . . ?
B9 B11 B13 C12 31.6(2) . . . . ?
B5 B11 B13 C12 100.0(3) . . . . ?
C12 B11 B13 B8 -142.5(3) . . . . ?
B9 B11 B13 B8 -110.9(3) . . . . ?
B5 B11 B13 B8 -42.5(2) . . . . ?
C12 B11 B13 B7 -104.6(3) . . . . ?
B8 B11 B13 B7 37.9(2) . . . . ?
B9 B11 B13 B7 -73.0(3) . . . . ?
B5 B11 B13 B7 -4.6(4) . . . . ?
C12 B11 B13 B10 -38.1(2) . . . . ?
B8 B11 B13 B10 104.5(3) . . . . ?
B9 B11 B13 B10 -6.5(3) . . . . ?
B5 B11 B13 B10 62.0(3) . . . . ?
B10 Sn4 N41 C52 73.6(2) . . . . ?
N42 Sn4 N41 C52 175.4(3) . . . . ?
B6 Sn4 N41 C52 105.4(2) . . . . ?
B7 Sn4 N41 C52 34.5(2) . . . . ?
C1 Sn4 N41 C52 38.5(4) . . . . ?
B2 Sn4 N41 C52 104.4(3) . . . . ?
B3 Sn4 N41 C52 20.0(3) . . . . ?
B10 Sn4 N41 C48 -97.8(2) . . . . ?
N42 Sn4 N41 C48 4.0(2) . . . . ?
B6 Sn4 N41 C48 -65.9(2) . . . . ?
B7 Sn4 N41 C48 -136.8(2) . . . . ?
C1 Sn4 N41 C48 -132.9(2) . . . . ?
B2 Sn4 N41 C48 -67.0(3) . . . . ?
B3 Sn4 N41 C48 -151.4(2) . . . . ?
B10 Sn4 N42 C43 -113.5(2) . . . . ?
N41 Sn4 N42 C43 173.3(3) . . . . ?
B6 Sn4 N42 C43 -74.2(2) . . . . ?
B7 Sn4 N42 C43 -125.0(2) . . . . ?
C1 Sn4 N42 C43 -28.5(3) . . . . ?
B2 Sn4 N42 C43 -40.7(2) . . . . ?
B3 Sn4 N42 C43 -65.1(3) . . . . ?
B10 Sn4 N42 C47 76.5(2) . . . . ?
N41 Sn4 N42 C47 3.3(2) . . . . ?
B6 Sn4 N42 C47 115.8(2) . . . . ?
B7 Sn4 N42 C47 65.0(3) . . . . ?
C1 Sn4 N42 C47 161.48(19) . . . . ?
B2 Sn4 N42 C47 149.3(2) . . . . ?
B3 Sn4 N42 C47 124.9(3) . . . . ?
C47 N42 C43 C44 -0.3(5) . . . . ?
Sn4 N42 C43 C44 -170.7(3) . . . . ?
N42 C43 C44 C45 0.7(5) . . . . ?
C43 C44 C45 C46 0.1(5) . . . . ?
C44 C45 C46 C47 -1.2(4) . . . . ?
C43 N42 C47 C46 -0.9(4) . . . . ?
Sn4 N42 C47 C46 169.0(2) . . . . ?
C43 N42 C47 C48 -179.4(3) . . . . ?
Sn4 N42 C47 C48 -9.4(3) . . . . ?
C45 C46 C47 N42 1.7(4) . . . . ?
C45 C46 C47 C48 -180.0(3) . . . . ?
C52 N41 C48 C49 -2.5(4) . . . . ?
Sn4 N41 C48 C49 169.0(2) . . . . ?
C52 N41 C48 C47 178.5(3) . . . . ?
Sn4 N41 C48 C47 -10.0(3) . . . . ?
N42 C47 C48 N41 12.4(4) . . . . ?
C46 C47 C48 N41 -166.0(3) . . . . ?
N42 C47 C48 C49 -166.6(3) . . . . ?
C46 C47 C48 C49 15.0(4) . . . . ?
N41 C48 C49 C50 2.7(4) . . . . ?
C47 C48 C49 C50 -178.4(3) . . . . ?
C48 C49 C50 C51 -1.2(5) . . . . ?
C49 C50 C51 C52 -0.2(5) . . . . ?
C48 N41 C52 C51 0.9(5) . . . . ?
Sn4 N41 C52 C51 -170.7(2) . . . . ?
C50 C51 C52 N41 0.4(5) . . . . ?
